data_7045104
loop_
_publ_author_name
'V\'ahovsk\'a, L'
'Vitushkina, S.'
'Poto\<c\<n\'ak, I'
'Tr\'avn\'i\<cek, Z'
'Herchel, R.'

_publ_section_title
;
 Effect of linear and non-linear pseudohalides on the structural and
 magnetic properties of Co(ii) hexacoordinate single-molecule magnets.
;
_journal_issue 5
_journal_name_full 'Dalton transactions (Cambridge, England : 2003)'
_journal_page_first 1498
_journal_page_last 1512
_journal_paper_doi 10.1039/c7dt04256f
_journal_volume 47
_journal_year 2018
_chemical_formula_moiety 'C26 H20 Co N14 Se2'
_chemical_formula_sum 'C26 H20 Co N14 Se2'
_chemical_formula_weight 745.41
_space_group_crystal_system monoclinic
_space_group_IT_number 14
_space_group_name_Hall '-P 2ybc'
_space_group_name_H-M_alt 'P 1 21/c 1'
_symmetry_space_group_name_Hall '-P 2ybc'
_symmetry_space_group_name_H-M 'P 1 21/c 1'
_atom_sites_solution_hydrogens mixed
_audit_creation_method SHELXL-2014/7
_audit_update_record
;
2017-12-18 deposited with the CCDC.
2017-12-18 downloaded from the CCDC.
;
_cell_angle_alpha 90
_cell_angle_beta 119.986(5)
_cell_angle_gamma 90
_cell_formula_units_Z 2
_cell_length_a 8.5646(4)
_cell_length_b 10.1344(3)
_cell_length_c 19.0783(8)
_cell_measurement_reflns_used 6097
_cell_measurement_temperature 173(2)
_cell_measurement_theta_max 28.2540
_cell_measurement_theta_min 3.1720
_cell_volume 1434.29(12)
_computing_cell_refinement 'CrysAlis RED (Oxford Diffraction, 2007)'
_computing_data_collection 'CrysAlis CCD (Oxford Diffraction, 2007)'
_computing_data_reduction 'CrysAlis RED (Oxford Diffraction, 2007)'
_computing_molecular_graphics 'DIAMOND (Brandenburg, 2001)'
_computing_publication_material 'SHELXL-2014/7 (Sheldrick, 2014)'
_computing_structure_refinement 'SHELXL-2014/7 (Sheldrick, 2014)'
_computing_structure_solution 'SUPERFLIP (Palatinus, 2007)'
_diffrn_ambient_temperature 173(2)
_diffrn_detector_area_resol_mean 8.3438
_diffrn_measured_fraction_theta_full 0.998
_diffrn_measured_fraction_theta_max 0.987
_diffrn_measurement_device_type 'Xcalibur, Sapphire2, large Be window'
_diffrn_measurement_method '\w scans'
_diffrn_radiation_type MoK\a
_diffrn_radiation_wavelength 0.71073
_diffrn_reflns_av_R_equivalents 0.0235
_diffrn_reflns_av_unetI/netI 0.0227
_diffrn_reflns_Laue_measured_fraction_full 0.998
_diffrn_reflns_Laue_measured_fraction_max 0.987
_diffrn_reflns_limit_h_max 10
_diffrn_reflns_limit_h_min -10
_diffrn_reflns_limit_k_max 12
_diffrn_reflns_limit_k_min -12
_diffrn_reflns_limit_l_max 23
_diffrn_reflns_limit_l_min -23
_diffrn_reflns_number 11569
_diffrn_reflns_point_group_measured_fraction_full 0.998
_diffrn_reflns_point_group_measured_fraction_max 0.987
_diffrn_reflns_theta_full 25.242
_diffrn_reflns_theta_max 26.490
_diffrn_reflns_theta_min 3.117
_diffrn_source 'Enhance (Mo) X-ray Source'
_exptl_absorpt_coefficient_mu 3.181
_exptl_absorpt_correction_T_max 0.657
_exptl_absorpt_correction_T_min 0.408
_exptl_absorpt_correction_type analytical
_exptl_absorpt_process_details
;
CrysAlisPro, Agilent Technologies,
Version 1.171.36.32 (release 02-08-2013 CrysAlis171 .NET)
(compiled Aug  2 2013,16:46:58)
Analytical numeric absorption correction using a multifaceted crystal
            model based on expressions derived by R.C. Clark & J.S. Reid.
(Clark, R. C. & Reid, J. S. (1995). Acta Cryst. A51, 887-897)
;
_exptl_crystal_colour yellow
_exptl_crystal_density_diffrn 1.726
_exptl_crystal_description prism
_exptl_crystal_F_000 738
_exptl_crystal_size_max 0.4236
_exptl_crystal_size_mid 0.2460
_exptl_crystal_size_min 0.1476
_refine_diff_density_max 0.962
_refine_diff_density_min -0.611
_refine_diff_density_rms 0.079
_refine_ls_extinction_method none
_refine_ls_goodness_of_fit_ref 1.042
_refine_ls_hydrogen_treatment mixed
_refine_ls_matrix_type full
_refine_ls_number_parameters 204
_refine_ls_number_reflns 2930
_refine_ls_number_restraints 0
_refine_ls_restrained_S_all 1.042
_refine_ls_R_factor_all 0.0420
_refine_ls_R_factor_gt 0.0355
_refine_ls_shift/su_max 0.000
_refine_ls_shift/su_mean 0.000
_refine_ls_structure_factor_coef Fsqd
_refine_ls_weighting_details 'w=1/[\s^2^(Fo^2^)+(0.0405P)^2^+2.5159P] where P=(Fo^2^+2Fc^2^)/3'
_refine_ls_weighting_scheme calc
_refine_ls_wR_factor_gt 0.0892
_refine_ls_wR_factor_ref 0.0934
_reflns_Friedel_coverage 0.000
_reflns_number_gt 2609
_reflns_number_total 2930
_reflns_threshold_expression 'I > 2\s(I)'
_cod_data_source_file c7dt04256f2.cif
_cod_data_source_block shelx_CCDC3
_cod_depositor_comments 'Adding full bibliography for 7045101--7045106.cif.'
_cod_database_code 7045104
_shelx_shelxl_version_number 2014/7
_shelx_space_group_comment
;
The symmetry employed for this shelxl refinement is uniquely defined
by the following loop, which should always be used as a source of
symmetry information in preference to the above space-group names.
They are only intended as comments.
;

loop_
_space_group_symop_operation_xyz
'x, y, z'
'-x, y+1/2, -z+1/2'
'-x, -y, -z'
'x, -y-1/2, z-1/2'

loop_
_atom_site_label
_atom_site_type_symbol
_atom_site_fract_x
_atom_site_fract_y
_atom_site_fract_z
_atom_site_U_iso_or_equiv
_atom_site_adp_type
_atom_site_occupancy
_atom_site_site_symmetry_order
_atom_site_calc_flag
_atom_site_refinement_flags_posn
_atom_site_refinement_flags_adp
_atom_site_refinement_flags_occupancy
Se1 Se 0.48708(5) 0.22924(4) 0.24825(2) 0.04171(13) Uani 1 1 d . . .
Co1 Co 0.0000 0.0000 0.0000 0.02237(14) Uani 1 2 d S . P
N50 N -0.1907(3) 0.0983(2) 0.02544(15) 0.0270(5) Uani 1 1 d . . .
N20 N -0.0607(3) -0.2571(2) 0.08113(15) 0.0257(5) Uani 1 1 d . . .
N10 N 0.0221(3) -0.1889(3) 0.04742(16) 0.0303(6) Uani 1 1 d . . .
N40 N 0.2649(4) -0.4915(3) 0.09089(19) 0.0361(6) Uani 1 1 d . . .
N30 N 0.1428(3) -0.3845(2) 0.07766(15) 0.0288(5) Uani 1 1 d . . .
N60 N 0.0372(4) -0.5966(3) 0.14646(16) 0.0335(6) Uani 1 1 d . . .
N1 N 0.2173(3) 0.0707(3) 0.11051(15) 0.0300(6) Uani 1 1 d . . .
C53 C -0.4545(5) 0.2319(4) 0.0411(2) 0.0376(8) Uani 1 1 d . . .
H53 H -0.5460 0.2768 0.0460 0.045 Uiso 1 1 calc R U .
C52 C -0.3810(4) 0.2880(3) -0.0019(2) 0.0341(7) Uani 1 1 d . . .
H52 H -0.4216 0.3715 -0.0273 0.041 Uiso 1 1 calc R U .
C55 C -0.2626(4) 0.0455(3) 0.0672(2) 0.0316(7) Uani 1 1 d . . .
H55 H -0.2227 -0.0390 0.0911 0.038 Uiso 1 1 calc R U .
C51 C -0.2469(4) 0.2199(3) -0.00716(18) 0.0279(6) Uani 1 1 d . . .
C64 C -0.1148(4) -0.6668(3) 0.21755(19) 0.0352(7) Uani 1 1 d . . .
H64 H -0.1365 -0.7348 0.2459 0.042 Uiso 1 1 calc R U .
C62 C -0.1541(4) -0.4458(3) 0.16707(19) 0.0327(7) Uani 1 1 d . . .
H62 H -0.2051 -0.3600 0.1591 0.039 Uiso 1 1 calc R U .
C63 C -0.1955(5) -0.5448(3) 0.2072(2) 0.0362(7) Uani 1 1 d . . .
H63 H -0.2765 -0.5280 0.2266 0.043 Uiso 1 1 calc R U .
C61 C -0.0363(4) -0.4781(3) 0.13968(18) 0.0286(6) Uani 1 1 d . . .
C54 C -0.3938(5) 0.1103(3) 0.0768(2) 0.0363(7) Uani 1 1 d . . .
H54 H -0.4410 0.0712 0.1076 0.044 Uiso 1 1 calc R U .
C1 C 0.3244(4) 0.1314(3) 0.16439(18) 0.0264(6) Uani 1 1 d . . .
C21 C 0.0128(4) -0.3746(3) 0.09945(17) 0.0271(6) Uani 1 1 d . . .
C11 C 0.1444(4) -0.2659(3) 0.04481(18) 0.0280(6) Uani 1 1 d . . .
C65 C -0.0018(5) -0.6890(3) 0.1862(2) 0.0374(8) Uani 1 1 d . . .
H65 H 0.0509 -0.7740 0.1930 0.045 Uiso 1 1 calc R U .
H1N H 0.369(6) -0.473(4) 0.140(3) 0.047(11) Uiso 1 1 d . . .
H2N H 0.215(6) -0.565(5) 0.102(3) 0.055(12) Uiso 1 1 d . . .

loop_
_atom_site_aniso_label
_atom_site_aniso_U_11
_atom_site_aniso_U_22
_atom_site_aniso_U_33
_atom_site_aniso_U_23
_atom_site_aniso_U_13
_atom_site_aniso_U_12
Se1 0.0316(2) 0.0423(2) 0.0370(2) -0.00314(15) 0.00648(15) -0.00898(15)
Co1 0.0227(3) 0.0211(3) 0.0257(3) 0.0003(2) 0.0139(2) -0.0005(2)
N50 0.0246(12) 0.0285(13) 0.0306(13) -0.0039(10) 0.0157(11) -0.0033(10)
N20 0.0259(12) 0.0245(13) 0.0289(12) 0.0017(10) 0.0153(11) -0.0005(10)
N10 0.0316(13) 0.0279(13) 0.0347(14) 0.0023(11) 0.0189(12) 0.0002(11)
N40 0.0339(16) 0.0331(15) 0.0424(16) 0.0034(13) 0.0200(14) 0.0069(13)
N30 0.0281(13) 0.0264(13) 0.0311(13) 0.0003(10) 0.0141(11) 0.0027(11)
N60 0.0336(14) 0.0293(14) 0.0365(14) 0.0033(11) 0.0167(12) 0.0030(12)
N1 0.0264(13) 0.0333(14) 0.0306(13) -0.0011(11) 0.0146(11) -0.0019(11)
C53 0.0305(17) 0.0428(19) 0.047(2) -0.0096(16) 0.0252(16) -0.0008(15)
C52 0.0296(16) 0.0342(17) 0.0389(17) -0.0005(14) 0.0175(14) 0.0047(14)
C55 0.0313(16) 0.0282(15) 0.0387(17) -0.0043(13) 0.0200(14) -0.0051(13)
C51 0.0239(14) 0.0298(15) 0.0299(15) -0.0039(13) 0.0134(12) -0.0018(12)
C64 0.0386(18) 0.0333(17) 0.0323(16) 0.0081(14) 0.0167(14) -0.0016(14)
C62 0.0354(17) 0.0248(15) 0.0339(16) -0.0040(13) 0.0143(14) 0.0029(13)
C63 0.0448(19) 0.0333(17) 0.0342(16) -0.0024(14) 0.0224(15) -0.0012(15)
C61 0.0294(16) 0.0256(15) 0.0295(15) -0.0040(12) 0.0136(13) -0.0036(12)
C54 0.0373(18) 0.0378(18) 0.0455(19) -0.0066(15) 0.0295(16) -0.0077(15)
C1 0.0227(14) 0.0297(15) 0.0296(15) 0.0059(13) 0.0152(13) 0.0016(12)
C21 0.0280(15) 0.0255(15) 0.0264(14) -0.0026(12) 0.0125(12) -0.0003(12)
C11 0.0255(15) 0.0281(15) 0.0293(15) -0.0004(12) 0.0129(12) 0.0013(12)
C65 0.0385(18) 0.0324(17) 0.0411(18) 0.0099(14) 0.0198(15) 0.0067(15)

loop_
_atom_type_symbol
_atom_type_description
_atom_type_scat_dispersion_real
_atom_type_scat_dispersion_imag
_atom_type_scat_source
C C 0.0033 0.0016 'International Tables Vol C Tables 4.2.6.8 and 6.1.1.4'
H H 0.0000 0.0000 'International Tables Vol C Tables 4.2.6.8 and 6.1.1.4'
N N 0.0061 0.0033 'International Tables Vol C Tables 4.2.6.8 and 6.1.1.4'
Co Co 0.3494 0.9721 'International Tables Vol C Tables 4.2.6.8 and 6.1.1.4'
Se Se -0.0929 2.2259 'International Tables Vol C Tables 4.2.6.8 and 6.1.1.4'

loop_
_geom_angle_atom_site_label_1
_geom_angle_atom_site_label_2
_geom_angle_atom_site_label_3
_geom_angle
_geom_angle_site_symmetry_1
_geom_angle_site_symmetry_3
N10 Co1 N10 180.0 3 .
N10 Co1 N1 88.02(10) 3 .
N10 Co1 N1 91.98(10) . .
N10 Co1 N1 91.98(10) 3 3
N10 Co1 N1 88.02(10) . 3
N1 Co1 N1 180.0 . 3
N10 Co1 N50 103.91(10) 3 3
N10 Co1 N50 76.09(10) . 3
N1 Co1 N50 89.58(9) . 3
N1 Co1 N50 90.41(9) 3 3
N10 Co1 N50 76.09(10) 3 .
N10 Co1 N50 103.91(10) . .
N1 Co1 N50 90.42(9) . .
N1 Co1 N50 89.59(9) 3 .
N50 Co1 N50 180.0 3 .
C55 N50 C51 118.2(3) . .
C55 N50 Co1 124.9(2) . .
C51 N50 Co1 116.73(19) . .
C21 N20 N10 107.0(2) . .
C11 N10 N20 109.1(2) . .
C11 N10 Co1 115.2(2) . .
N20 N10 Co1 135.7(2) . .
N30 N40 H1N 106(2) . .
N30 N40 H2N 105(3) . .
H1N N40 H2N 104(4) . .
C11 N30 C21 105.8(2) . .
C11 N30 N40 125.0(3) . .
C21 N30 N40 129.1(3) . .
C61 N60 C65 116.3(3) . .
C1 N1 Co1 167.6(3) . .
C54 C53 C52 119.4(3) . .
C54 C53 H53 120.3 . .
C52 C53 H53 120.3 . .
C53 C52 C51 118.6(3) . .
C53 C52 H52 120.7 . .
C51 C52 H52 120.7 . .
N50 C55 C54 122.2(3) . .
N50 C55 H55 118.9 . .
C54 C55 H55 118.9 . .
N50 C51 C52 122.4(3) . .
N50 C51 C11 110.7(3) . 3
C52 C51 C11 126.9(3) . 3
C63 C64 C65 119.4(3) . .
C63 C64 H64 120.3 . .
C65 C64 H64 120.3 . .
C61 C62 C63 117.6(3) . .
C61 C62 H62 121.2 . .
C63 C62 H62 121.2 . .
C64 C63 C62 118.1(3) . .
C64 C63 H63 121.0 . .
C62 C63 H63 121.0 . .
N60 C61 C62 125.0(3) . .
N60 C61 C21 116.5(3) . .
C62 C61 C21 118.4(3) . .
C53 C54 C55 119.1(3) . .
C53 C54 H54 120.4 . .
C55 C54 H54 120.4 . .
N1 C1 Se1 178.5(3) . .
N20 C21 N30 109.9(3) . .
N20 C21 C61 124.0(3) . .
N30 C21 C61 126.1(3) . .
N10 C11 N30 108.2(3) . .
N10 C11 C51 120.7(3) . 3
N30 C11 C51 131.1(3) . 3
N60 C65 C64 123.5(3) . .
N60 C65 H65 118.2 . .
C64 C65 H65 118.2 . .

loop_
_geom_bond_atom_site_label_1
_geom_bond_atom_site_label_2
_geom_bond_distance
_geom_bond_site_symmetry_2
Se1 C1 1.805(3) .
Co1 N10 2.086(3) 3
Co1 N10 2.086(3) .
Co1 N1 2.121(3) .
Co1 N1 2.121(3) 3
Co1 N50 2.165(2) 3
Co1 N50 2.165(2) .
N50 C55 1.338(4) .
N50 C51 1.356(4) .
N20 C21 1.311(4) .
N20 N10 1.360(3) .
N10 C11 1.327(4) .
N40 N30 1.439(4) .
N40 H1N 0.93(4) .
N40 H2N 0.94(5) .
N30 C11 1.358(4) .
N30 C21 1.372(4) .
N60 C61 1.332(4) .
N60 C65 1.348(4) .
N1 C1 1.155(4) .
C53 C54 1.379(5) .
C53 C52 1.381(5) .
C53 H53 0.9500 .
C52 C51 1.386(4) .
C52 H52 0.9500 .
C55 C54 1.390(4) .
C55 H55 0.9500 .
C51 C11 1.460(4) 3
C64 C63 1.382(5) .
C64 C65 1.387(5) .
C64 H64 0.9500 .
C62 C61 1.388(4) .
C62 C63 1.411(5) .
C62 H62 0.9500 .
C63 H63 0.9500 .
C61 C21 1.480(4) .
C54 H54 0.9500 .
C11 C51 1.460(4) 3
C65 H65 0.9500 .

loop_
_geom_hbond_atom_site_label_D
_geom_hbond_atom_site_label_H
_geom_hbond_atom_site_label_A
_geom_hbond_distance_DH
_geom_hbond_distance_HA
_geom_hbond_distance_DA
_geom_hbond_angle_DHA
_geom_hbond_site_symmetry_A
C52 H52 N40 0.95 2.53 3.132(5) 121.8 3
N40 H1N Se1 0.93(4) 2.77(4) 3.524(3) 139(3) 2_645
N40 H2N N60 0.94(5) 2.10(4) 2.851(4) 136(4) .
